data_2016546
loop_
_publ_author_name
'Cin\<ci\'c, Dominik'
'Kaitner, Branko'

_publ_section_title
;
 Hydrogen bonding in the bromide salts of 4-aminobenzoic acid and
 4-aminoacetophenone
;
_journal_coeditor_code GD3202
_journal_issue 4
_journal_name_full 'Acta Crystallographica Section C'
_journal_page_first o226
_journal_page_last o229
_journal_paper_doi 10.1107/S0108270108006471
_journal_volume 64
_journal_year 2008
_chemical_formula_iupac 'C7 H8 N O2 + , Br -'
_chemical_formula_moiety 'C7 H8 N O2 + , Br -'
_chemical_formula_sum 'C7 H8 Br N O2'
_chemical_formula_weight 218.05
_chemical_name_systematic
;
4-carboxyanilinium bromide
;
_space_group_IT_number 14
_symmetry_cell_setting monoclinic
_symmetry_space_group_name_Hall '-P 2ybc'
_symmetry_space_group_name_H-M 'P 1 21/c 1'
_atom_sites_solution_hydrogens geom
_atom_sites_solution_primary direct
_atom_sites_solution_secondary difmap
_audit_creation_method SHELXL97
_cell_angle_alpha 90.00
_cell_angle_beta 96.660(13)
_cell_angle_gamma 90.00
_cell_formula_units_Z 4
_cell_length_a 5.8209(9)
_cell_length_b 8.5101(11)
_cell_length_c 16.648(3)
_cell_measurement_reflns_used 4235
_cell_measurement_temperature 295
_cell_measurement_theta_max 35
_cell_measurement_theta_min 4
_cell_volume 819.1(2)
_computing_cell_refinement 'CrysAlis RED (Oxford Diffraction, 2003)'
_computing_data_collection 'CrysAlis CCD (Oxford Diffraction, 2003)'
_computing_data_reduction 'CrysAlis RED (Oxford Diffraction, 2003)'
_computing_molecular_graphics 'ORTEP-3 (Farrugia, 1997)'
_computing_publication_material
;
WinGX (Farrugia, 1999), PARST97 (Nardelli, 1995), Mercury
(Version 1.4; Macrae <i>et al.</i>,  2006) and POV-RAY (Persistence of
Vision Team, 2004)
;
_computing_structure_refinement 'SHELXL97 (Sheldrick, 2008)'
_computing_structure_solution 'SHELXS97 (Sheldrick, 2008)'
_diffrn_ambient_temperature 295
_diffrn_measured_fraction_theta_full 0.997
_diffrn_measured_fraction_theta_max 0.997
_diffrn_measurement_device_type 'Oxford Diffraction Xcalibur CCD'
_diffrn_measurement_method \w
_diffrn_radiation_monochromator graphite
_diffrn_radiation_source 'fine-focus sealed tube'
_diffrn_radiation_type MoK\a
_diffrn_radiation_wavelength 0.71073
_diffrn_reflns_av_R_equivalents 0.0233
_diffrn_reflns_av_sigmaI/netI 0.0189
_diffrn_reflns_limit_h_max 7
_diffrn_reflns_limit_h_min -7
_diffrn_reflns_limit_k_max 10
_diffrn_reflns_limit_k_min -10
_diffrn_reflns_limit_l_max 21
_diffrn_reflns_limit_l_min -21
_diffrn_reflns_number 7029
_diffrn_reflns_theta_full 27.00
_diffrn_reflns_theta_max 27.00
_diffrn_reflns_theta_min 4.06
_exptl_absorpt_coefficient_mu 4.966
_exptl_absorpt_correction_T_max 0.61894
_exptl_absorpt_correction_T_min 0.29406
_exptl_absorpt_correction_type analytical
_exptl_absorpt_process_details '(Alcock, 1970)'
_exptl_crystal_colour colourless
_exptl_crystal_density_diffrn 1.768
_exptl_crystal_density_method 'not measured'
_exptl_crystal_description prism
_exptl_crystal_F_000 432
_exptl_crystal_size_max 0.50
_exptl_crystal_size_mid 0.11
_exptl_crystal_size_min 0.11
_refine_diff_density_max 0.613
_refine_diff_density_min -0.597
_refine_ls_extinction_method none
_refine_ls_goodness_of_fit_ref 1.163
_refine_ls_hydrogen_treatment mixed
_refine_ls_matrix_type full
_refine_ls_number_parameters 113
_refine_ls_number_reflns 1787
_refine_ls_number_restraints 0
_refine_ls_restrained_S_all 1.163
_refine_ls_R_factor_all 0.0351
_refine_ls_R_factor_gt 0.0302
_refine_ls_shift/su_max 0.000
_refine_ls_shift/su_mean 0.000
_refine_ls_structure_factor_coef Fsqd
_refine_ls_weighting_details 'calc w = 1/[\s^2^(Fo^2^)+(0.0516P)^2^+0.4207P] where P=(Fo^2^+2Fc^2^)/3'
_refine_ls_weighting_scheme calc
_refine_ls_wR_factor_gt 0.0887
_refine_ls_wR_factor_ref 0.0928
_reflns_number_gt 1573
_reflns_number_total 1787
_reflns_threshold_expression I>2\s(I)
_cod_data_source_file gd3202.cif
_cod_data_source_block I
_cod_original_sg_symbol_H-M 'P 21/c'
_cod_database_code 2016546

loop_
_symmetry_equiv_pos_as_xyz
'x, y, z'
'-x, y+1/2, -z+1/2'
'-x, -y, -z'
'x, -y-1/2, z-1/2'

loop_
_atom_site_type_symbol
_atom_site_label
_atom_site_fract_x
_atom_site_fract_y
_atom_site_fract_z
_atom_site_U_iso_or_equiv
_atom_site_adp_type
_atom_site_calc_flag
_atom_site_refinement_flags
_atom_site_occupancy
Br Br1 0.91216(5) 0.36393(3) 0.273722(18) 0.04142(14) Uani d . 1
O O1 0.8162(4) 0.9638(3) 0.59961(14) 0.0487(5) Uani d . 1
O O2 0.5421(5) 0.8338(4) 0.65491(16) 0.0637(7) Uani d . 1
N N1 0.4156(5) 0.5442(4) 0.29843(18) 0.0408(6) Uani d . 1
C C1 0.5832(5) 0.7887(3) 0.51721(17) 0.0329(6) Uani d . 1
C C2 0.7277(5) 0.7977(4) 0.45628(19) 0.0396(6) Uani d . 1
H H2 0.8626 0.8571 0.4641 0.048 Uiso calc R 1
C C3 0.6705(5) 0.7182(4) 0.38407(17) 0.0381(6) Uani d . 1
H H3 0.7672 0.7229 0.3434 0.046 Uiso calc R 1
C C4 0.4690(5) 0.6323(3) 0.37328(17) 0.0310(6) Uani d . 1
C C5 0.3199(5) 0.6246(3) 0.43172(18) 0.0353(6) Uani d . 1
H H5 0.1825 0.5683 0.4226 0.042 Uiso calc R 1
C C6 0.3786(5) 0.7027(4) 0.50459(18) 0.0360(6) Uani d . 1
H H6 0.2810 0.6975 0.5450 0.043 Uiso calc R 1
C C7 0.6431(5) 0.8644(3) 0.59718(19) 0.0380(7) Uani d . 1
H H1 0.8573 1.0030 0.6412 0.069(14) Uiso d . 1
H H1A 0.516(8) 0.482(6) 0.288(3) 0.071(14) Uiso d . 1
H H1B 0.427(7) 0.599(5) 0.258(3) 0.061(13) Uiso d . 1
H H1C 0.295(7) 0.495(5) 0.296(2) 0.056(11) Uiso d . 1

loop_
_atom_site_aniso_label
_atom_site_aniso_U_11
_atom_site_aniso_U_22
_atom_site_aniso_U_33
_atom_site_aniso_U_12
_atom_site_aniso_U_13
_atom_site_aniso_U_23
Br1 0.0356(2) 0.0423(2) 0.0462(2) -0.00311(11) 0.00399(13) 0.00186(12)
O1 0.0578(13) 0.0521(13) 0.0356(12) -0.0177(11) 0.0035(10) -0.0018(10)
O2 0.0573(15) 0.0934(19) 0.0434(14) -0.0268(14) 0.0186(12) -0.0170(13)
N1 0.0372(14) 0.0485(16) 0.0381(14) -0.0037(13) 0.0098(11) -0.0014(12)
C1 0.0339(13) 0.0331(13) 0.0323(14) 0.0031(11) 0.0069(10) 0.0039(11)
C2 0.0322(14) 0.0409(16) 0.0464(17) -0.0068(12) 0.0077(12) 0.0008(13)
C3 0.0376(14) 0.0494(17) 0.0296(14) -0.0055(12) 0.0137(11) 0.0021(12)
C4 0.0327(13) 0.0347(14) 0.0257(13) 0.0022(10) 0.0042(10) 0.0038(10)
C5 0.0276(13) 0.0403(15) 0.0387(16) -0.0030(10) 0.0073(11) 0.0052(11)
C6 0.0318(13) 0.0427(15) 0.0344(14) 0.0007(11) 0.0083(10) 0.0030(12)
C7 0.0356(15) 0.0416(16) 0.0369(16) 0.0012(11) 0.0041(12) 0.0005(12)

loop_
_atom_type_symbol
_atom_type_description
_atom_type_scat_dispersion_real
_atom_type_scat_dispersion_imag
_atom_type_scat_source
C C 0.0033 0.0016 'International Tables Vol C Tables 4.2.6.8 and 6.1.1.4'
H H 0.0000 0.0000 'International Tables Vol C Tables 4.2.6.8 and 6.1.1.4'
O O 0.0106 0.0060 'International Tables Vol C Tables 4.2.6.8 and 6.1.1.4'
N N 0.0061 0.0033 'International Tables Vol C Tables 4.2.6.8 and 6.1.1.4'
Br Br -0.2901 2.4595 'International Tables Vol C Tables 4.2.6.8 and 6.1.1.4'

loop_
_geom_angle_atom_site_label_1
_geom_angle_atom_site_label_2
_geom_angle_atom_site_label_3
_geom_angle
C7 O1 H1 117.2
C4 N1 H1A 115(3)
C4 N1 H1B 112(3)
H1A N1 H1B 94(4)
C4 N1 H1C 113(3)
H1A N1 H1C 107(4)
H1B N1 H1C 114(4)
C2 C1 C6 119.8(3)
C2 C1 C7 122.1(3)
C6 C1 C7 118.1(3)
C3 C2 C1 120.0(3)
C3 C2 H2 120.0
C1 C2 H2 120.0
C4 C3 C2 119.2(3)
C4 C3 H3 120.4
C2 C3 H3 120.4
C3 C4 C5 122.0(3)
C3 C4 N1 118.6(3)
C5 C4 N1 119.3(3)
C4 C5 C6 118.8(3)
C4 C5 H5 120.6
C6 C5 H5 120.6
C5 C6 C1 120.1(3)
C5 C6 H6 119.9
C1 C6 H6 119.9
O2 C7 O1 123.8(3)
O2 C7 C1 122.2(3)
O1 C7 C1 114.0(3)

loop_
_geom_bond_atom_site_label_1
_geom_bond_atom_site_label_2
_geom_bond_distance
O1 C7 1.312(4)
O1 H1 0.781
O2 C7 1.212(4)
N1 C4 1.456(4)
N1 H1A 0.82(5)
N1 H1B 0.83(5)
N1 H1C 0.81(4)
C1 C2 1.393(4)
C1 C6 1.393(4)
C1 C7 1.484(4)
C2 C3 1.386(4)
C2 H2 0.9300
C3 C4 1.376(4)
C3 H3 0.9300
C4 C5 1.378(4)
C5 C6 1.390(4)
C5 H5 0.9300
C6 H6 0.9300

loop_
_geom_hbond_atom_site_label_D
_geom_hbond_atom_site_label_H
_geom_hbond_atom_site_label_A
_geom_hbond_site_symmetry_A
_geom_hbond_distance_DH
_geom_hbond_distance_HA
_geom_hbond_distance_DA
_geom_hbond_angle_DHA
_geom_hbond_publ_flag
N1 H1A Br1 . 0.84(6) 2.55(5) 3.343(3) 159(5) yes
O1 H1 Br1 4_576 0.78 2.47 3.238(2) 170 yes
N1 H1B O2 4_575 0.83(5) 1.99(5) 2.781(4) 158(5) yes
N1 H1C Br1 1_455 0.81(4) 2.48(4) 3.291(3) 173(4) yes

loop_
_cod_related_entry_id
_cod_related_entry_database
_cod_related_entry_code
1 ChemSpider 30654097
